data_7715323
loop_
_publ_author_name
'Hagiwara, Hiroaki'
'Sonoda, Kento'

_publ_section_title
;
 Impact of flexible hexyl chain ordering in a mononuclear spin crossover
 iron(III) complex.
;
_journal_issue 13
_journal_name_full 'Dalton transactions (Cambridge, England : 2003)'
_journal_page_first 5851
_journal_page_last 5860
_journal_paper_doi 10.1039/d4dt00425f
_journal_volume 53
_journal_year 2024
_chemical_formula_moiety 'C40 H46 Fe N8 O2, C24 H20 B'
_chemical_formula_sum 'C64 H66 B Fe N8 O2'
_chemical_formula_weight 1045.90
_space_group_crystal_system triclinic
_space_group_IT_number 2
_space_group_name_Hall '-P 1'
_space_group_name_H-M_alt 'P -1'
_atom_sites_solution_hydrogens geom
_atom_sites_solution_primary iterative
_audit_creation_date 2024-02-26
_audit_creation_method
;
Olex2 1.5
(compiled 2023.08.24 svn.re1ec1418 for OlexSys, GUI svn.r6817)
;
_audit_update_record
;
2024-02-26 deposited with the CCDC.	2024-02-29 downloaded from the CCDC.
;
_cell_angle_alpha 75.861(2)
_cell_angle_beta 84.957(2)
_cell_angle_gamma 60.854(2)
_cell_formula_units_Z 2
_cell_length_a 14.2646(3)
_cell_length_b 14.5053(3)
_cell_length_c 15.9520(2)
_cell_measurement_reflns_used 16783
_cell_measurement_temperature 175(2)
_cell_measurement_theta_max 30.6430
_cell_measurement_theta_min 2.3250
_cell_volume 2793.53(11)
_computing_cell_refinement 'CrysAlisPro 1.171.39.46 (Rigaku OD, 2018)'
_computing_data_collection 'CrystalClear-SM Expert 2.0 r16 (Rigaku, 2014)'
_computing_data_reduction 'CrysAlisPro 1.171.39.46 (Rigaku OD, 2018)'
_computing_molecular_graphics 'Olex2 1.5 (Dolomanov et al., 2009)'
_computing_publication_material 'Olex2 1.5 (Dolomanov et al., 2009)'
_computing_structure_refinement 'SHELXL 2018/3 (Sheldrick, 2015)'
_computing_structure_solution 'olex2.solve 1.5 (Bourhis et al., 2015)'
_diffrn_ambient_temperature 175(2)
_diffrn_detector 'CCD plate'
_diffrn_detector_area_resol_mean 14.7059
_diffrn_measured_fraction_theta_full 0.994
_diffrn_measured_fraction_theta_max 0.845
_diffrn_measurement_details
;
List of Runs (angles in degrees, time in seconds):

  # Type    Start    End  Width  t~exp~   \w     \q     \k     \f   Frames
#--------------------------------------------------------------------------
  1  \f    -80.00 100.00   0.50   20.00   0.00  20.00   0.00    --   360
  2  \w    -19.50  27.50   0.50   20.00    --   20.00  90.00   0.00   94
  3  \w    -19.50  27.50   0.50   20.00    --   20.00  90.00  90.00   94
  4  \w    -19.50  27.50   0.50   20.00    --   20.00  90.00 180.00   94
  5  \w    -19.50  27.50   0.50   20.00    --   20.00  90.00 270.00   94
;
_diffrn_measurement_device_type 'Rigaku/MSC Mercury CCD'
_diffrn_measurement_method dtprofit.ref
_diffrn_orient_matrix_type 'CrysAlisPro convention (1999,Acta A55,543-557)'
_diffrn_orient_matrix_UB_11 -0.0245336000
_diffrn_orient_matrix_UB_12 -0.0329499000
_diffrn_orient_matrix_UB_13 0.0026633000
_diffrn_orient_matrix_UB_21 0.0511977000
_diffrn_orient_matrix_UB_22 -0.0470222000
_diffrn_orient_matrix_UB_23 0.0073503000
_diffrn_orient_matrix_UB_31 -0.0047566000
_diffrn_orient_matrix_UB_32 -0.0039402000
_diffrn_orient_matrix_UB_33 0.0452137000
_diffrn_radiation_monochromator graphite
_diffrn_radiation_probe x-ray
_diffrn_radiation_type 'Mo K\a'
_diffrn_radiation_wavelength 0.71073
_diffrn_reflns_av_R_equivalents 0.0155
_diffrn_reflns_av_unetI/netI 0.0308
_diffrn_reflns_Laue_measured_fraction_full 0.994
_diffrn_reflns_Laue_measured_fraction_max 0.845
_diffrn_reflns_limit_h_max 19
_diffrn_reflns_limit_h_min -18
_diffrn_reflns_limit_k_max 18
_diffrn_reflns_limit_k_min -19
_diffrn_reflns_limit_l_max 21
_diffrn_reflns_limit_l_min -15
_diffrn_reflns_number 24767
_diffrn_reflns_point_group_measured_fraction_full 0.994
_diffrn_reflns_point_group_measured_fraction_max 0.845
_diffrn_reflns_theta_full 25.242
_diffrn_reflns_theta_max 30.799
_diffrn_reflns_theta_min 2.062
_diffrn_source 'fine-focus sealed X-ray tube'
_diffrn_source_type 'Enhance (Mo) X-ray Source'
_exptl_absorpt_coefficient_mu 0.322
_exptl_absorpt_correction_T_max 1.00000
_exptl_absorpt_correction_T_min 0.92955
_exptl_absorpt_correction_type multi-scan
_exptl_absorpt_process_details
;
CrysAlisPro 1.171.39.46 (Rigaku Oxford Diffraction, 2018)
Empirical absorption correction using spherical harmonics,
 implemented in SCALE3 ABSPACK scaling algorithm.
;
_exptl_crystal_colour black
_exptl_crystal_colour_primary black
_exptl_crystal_density_diffrn 1.243
_exptl_crystal_description block
_exptl_crystal_F_000 1106
_exptl_crystal_size_max 0.374
_exptl_crystal_size_mid 0.207
_exptl_crystal_size_min 0.168
_refine_diff_density_max 1.253
_refine_diff_density_min -0.455
_refine_diff_density_rms 0.070
_refine_ls_extinction_method none
_refine_ls_goodness_of_fit_ref 1.154
_refine_ls_hydrogen_treatment constr
_refine_ls_matrix_type full
_refine_ls_number_parameters 697
_refine_ls_number_reflns 14789
_refine_ls_number_restraints 14
_refine_ls_restrained_S_all 1.156
_refine_ls_R_factor_all 0.0744
_refine_ls_R_factor_gt 0.0622
_refine_ls_shift/su_max 0.001
_refine_ls_shift/su_mean 0.000
_refine_ls_structure_factor_coef Fsqd
_refine_ls_weighting_details 'w=1/[\s^2^(Fo^2^)+(0.0529P)^2^+4.2688P] where P=(Fo^2^+2Fc^2^)/3'
_refine_ls_weighting_scheme calc
_refine_ls_wR_factor_gt 0.1641
_refine_ls_wR_factor_ref 0.1705
_reflns_Friedel_coverage 0.000
_reflns_number_gt 12470
_reflns_number_total 14789
_reflns_threshold_expression 'I > 2\s(I)'
_cod_data_source_file d4dt00425f2.cif
_cod_data_source_block 1_175K
_cod_depositor_comments 'Adding full bibliography for 7715321--7715329.cif.'
_cod_original_cell_volume 2793.53(10)
_cod_database_code 7715323
_shelx_shelxl_version_number 2018/3
_shelx_space_group_comment
;
The symmetry employed for this shelxl refinement is uniquely defined
by the following loop, which should always be used as a source of
symmetry information in preference to the above space-group names.
They are only intended as comments.
;
_olex2_refinement_description
;
1. Restrained distances
 C1-C2
 1.53 with sigma of 0.02
 C2-C3
 1.53 with sigma of 0.02
 C3-C4
 1.53 with sigma of 0.02
 C4-C5
 1.53 with sigma of 0.02
 C5-C6
 1.53 with sigma of 0.02
 C21-C22
 1.53 with sigma of 0.02
 C22-C23A
 1.53 with sigma of 0.02
 C22-C23B
 1.53 with sigma of 0.02
 C23A-C24A
 1.53 with sigma of 0.02
 C23B-C24B
 1.53 with sigma of 0.02
 C24A-C25A
 1.53 with sigma of 0.02
 C24B-C25B
 1.53 with sigma of 0.02
 C25A-C26
 1.53 with sigma of 0.02
 C25B-C26
 1.53 with sigma of 0.02
2. Uiso/Uaniso restraints and constraints
Uanis(C23A) = Uanis(C23B)
Uanis(C24A) = Uanis(C24B)
Uanis(C25A) = Uanis(C25B)
3. Others
 Sof(H22C)=Sof(H22D)=Sof(H26C)=Sof(H26D)=Sof(C23B)=Sof(H23C)=Sof(H23D)=
 Sof(C24B)=Sof(H24C)=Sof(H24D)=Sof(C25B)=Sof(H25C)=Sof(H25D)=1-FVAR(1)
 Sof(H22A)=Sof(H22B)=Sof(H26A)=Sof(H26B)=Sof(C23A)=Sof(H23A)=Sof(H23B)=
 Sof(C24A)=Sof(H24A)=Sof(H24B)=Sof(C25A)=Sof(H25A)=Sof(H25B)=FVAR(1)
4.a Secondary CH2 refined with riding coordinates:
 C2(H2A,H2B), C3(H3A,H3B), C4(H4A,H4B), C5(H5A,H5B), C6(H6A,H6B), C9(H9A,H9B),
 C22(H22A,H22B), C22(H22C,H22D), C26(H26A,H26B), C26(H26C,H26D), C29(H29A,H29B),
  C23A(H23A,H23B), C24A(H24A,H24B), C25A(H25A,H25B), C23B(H23C,H23D), C24B(H24C,
 H24D), C25B(H25C,H25D)
4.b Aromatic/amide H refined with riding coordinates:
 C7(H7), C10(H10), C13(H13), C14(H14), C15(H15), C16(H16), C18(H18), C19(H19),
 C27(H27), C30(H30), C33(H33), C34(H34), C35(H35), C36(H36), C38(H38), C39(H39),
  C42(H42), C43(H43), C44(H44), C45(H45), C46(H46), C48(H48), C49(H49),
 C50(H50), C51(H51), C52(H52), C54(H54), C55(H55), C56(H56), C57(H57), C58(H58),
  C60(H60), C61(H61), C62(H62), C63(H63), C64(H64)
4.c Idealised Me refined as rotating group:
 C1(H1A,H1B,H1C), C21(H21A,H21B,H21C)
;
_olex2_exptl_crystal_mounting_method Fiber
_olex2_submission_special_instructions 'No special instructions were received'
_oxdiff_exptl_absorpt_empirical_details
;
Empirical correction (ABSPACK) includes:
- Absorption correction using spherical harmonics
- Frame scaling
- Detector area scaling
;
_oxdiff_exptl_absorpt_empirical_full_max 1.069
_oxdiff_exptl_absorpt_empirical_full_min 0.862

loop_
_space_group_symop_operation_xyz
'x, y, z'
'-x, -y, -z'

loop_
_atom_site_label
_atom_site_type_symbol
_atom_site_fract_x
_atom_site_fract_y
_atom_site_fract_z
_atom_site_U_iso_or_equiv
_atom_site_adp_type
_atom_site_occupancy
_atom_site_site_symmetry_order
_atom_site_calc_flag
_atom_site_refinement_flags_posn
_atom_site_refinement_flags_adp
_atom_site_refinement_flags_occupancy
_atom_site_disorder_assembly
_atom_site_disorder_group
Fe1 Fe 0.34470(3) 0.83193(3) 0.74934(2) 0.01952(9) Uani 1 1 d . . . . .
O1 O 0.23766(14) 0.97541(14) 0.70906(11) 0.0255(4) Uani 1 1 d . . . . .
O2 O 0.24863(14) 0.77900(14) 0.79077(11) 0.0246(3) Uani 1 1 d . . . . .
N1 N 0.60872(19) 0.54109(18) 0.82349(15) 0.0333(5) Uani 1 1 d . . . . .
N2 N 0.53474(18) 0.63235(18) 0.84479(14) 0.0280(4) Uani 1 1 d . . . . .
N3 N 0.46636(17) 0.68569(17) 0.77742(13) 0.0238(4) Uani 1 1 d . . . . .
N4 N 0.34554(16) 0.79260(17) 0.64136(13) 0.0229(4) Uani 1 1 d . . . . .
N5 N 0.58403(18) 0.90427(19) 0.67459(15) 0.0299(5) Uani 1 1 d . . . . .
N6 N 0.51550(18) 0.87488(18) 0.65289(14) 0.0278(4) Uani 1 1 d . . . . .
N7 N 0.45498(16) 0.87606(16) 0.72064(13) 0.0225(4) Uani 1 1 d . . . . .
N8 N 0.34679(15) 0.87070(16) 0.85695(12) 0.0202(4) Uani 1 1 d . . . . .
C1 C 0.8240(8) 0.6160(7) 1.0964(5) 0.154(4) Uani 1 1 d D . . . .
H1A H 0.820676 0.686942 1.086185 0.231 Uiso 1 1 calc R U . . .
H1B H 0.883915 0.562395 1.137055 0.231 Uiso 1 1 calc R U . . .
H1C H 0.756573 0.620985 1.120722 0.231 Uiso 1 1 calc R U . . .
C2 C 0.8404(5) 0.5817(6) 1.0123(4) 0.105(2) Uani 1 1 d D . . . .
H2A H 0.897074 0.595913 0.981517 0.126 Uiso 1 1 calc R U . . .
H2B H 0.867949 0.502342 1.025702 0.126 Uiso 1 1 calc R U . . .
C3 C 0.7450(4) 0.6342(4) 0.9520(4) 0.0867(16) Uani 1 1 d D . . . .
H3A H 0.712671 0.713956 0.942506 0.104 Uiso 1 1 calc R U . . .
H3B H 0.690949 0.613563 0.979694 0.104 Uiso 1 1 calc R U . . .
C4 C 0.7693(4) 0.6048(4) 0.8659(3) 0.0741(13) Uani 1 1 d D . . . .
H4A H 0.830684 0.616049 0.842996 0.089 Uiso 1 1 calc R U . . .
H4B H 0.706654 0.657196 0.826235 0.089 Uiso 1 1 calc R U . . .
C5 C 0.7954(3) 0.4927(3) 0.8609(2) 0.0575(10) Uani 1 1 d D . . . .
H5A H 0.857102 0.439432 0.901215 0.069 Uiso 1 1 calc R U . . .
H5B H 0.818445 0.483782 0.801675 0.069 Uiso 1 1 calc R U . . .
C6 C 0.7033(3) 0.4653(3) 0.8821(2) 0.0473(8) Uani 1 1 d D . . . .
H6A H 0.728106 0.390305 0.876893 0.057 Uiso 1 1 calc R U . . .
H6B H 0.682733 0.468952 0.942624 0.057 Uiso 1 1 calc R U . . .
C7 C 0.5887(2) 0.5355(2) 0.74413(18) 0.0338(6) Uani 1 1 d . . . . .
H7 H 0.629859 0.478642 0.715316 0.041 Uiso 1 1 calc R U . . .
C8 C 0.4961(2) 0.6299(2) 0.71439(16) 0.0277(5) Uani 1 1 d . . . . .
C9 C 0.4277(2) 0.6820(2) 0.63399(18) 0.0348(6) Uani 1 1 d . . . . .
H9A H 0.471616 0.685933 0.583020 0.042 Uiso 1 1 calc R U . . .
H9B H 0.392690 0.639581 0.627234 0.042 Uiso 1 1 calc R U . . .
C10 C 0.2787(2) 0.8535(2) 0.57613(15) 0.0265(5) Uani 1 1 d . . . . .
H10 H 0.285461 0.822576 0.528364 0.032 Uiso 1 1 calc R U . . .
C11 C 0.1954(2) 0.9631(2) 0.56948(15) 0.0265(5) Uani 1 1 d . . . . .
C12 C 0.1221(2) 1.0188(3) 0.49370(16) 0.0325(6) Uani 1 1 d . . . . .
C13 C 0.1245(2) 0.9688(3) 0.42709(17) 0.0398(7) Uani 1 1 d . . . . .
H13 H 0.178415 0.896042 0.429321 0.048 Uiso 1 1 calc R U . . .
C14 C 0.0496(3) 1.0243(4) 0.35865(18) 0.0511(10) Uani 1 1 d . . . . .
H14 H 0.052622 0.988852 0.314868 0.061 Uiso 1 1 calc R U . . .
C15 C -0.0304(3) 1.1317(4) 0.3531(2) 0.0552(10) Uani 1 1 d . . . . .
H15 H -0.081768 1.168636 0.306150 0.066 Uiso 1 1 calc R U . . .
C16 C -0.0343(3) 1.1830(3) 0.4155(2) 0.0500(9) Uani 1 1 d . . . . .
H16 H -0.088167 1.256264 0.411179 0.060 Uiso 1 1 calc R U . . .
C17 C 0.0413(2) 1.1286(3) 0.48704(18) 0.0385(7) Uani 1 1 d . . . . .
C18 C 0.0359(2) 1.1821(3) 0.55253(19) 0.0400(7) Uani 1 1 d . . . . .
H18 H -0.015992 1.256393 0.546308 0.048 Uiso 1 1 calc R U . . .
C19 C 0.1027(2) 1.1299(2) 0.62345(18) 0.0335(6) Uani 1 1 d . . . . .
H19 H 0.097007 1.168145 0.665911 0.040 Uiso 1 1 calc R U . . .
C20 C 0.18251(19) 1.0173(2) 0.63558(15) 0.0252(5) Uani 1 1 d . . . . .
C21 C 1.0431(8) 0.4212(7) 0.6452(8) 0.206(5) Uani 1 1 d D . . . .
H21A H 1.092254 0.451740 0.633369 0.309 Uiso 1 1 calc R U . . .
H21B H 1.063699 0.365722 0.612235 0.309 Uiso 1 1 calc R U . . .
H21C H 1.047023 0.388406 0.707149 0.309 Uiso 1 1 calc R U . . .
C22 C 0.9239(7) 0.5150(6) 0.6174(5) 0.134(3) Uani 1 1 d D . . . .
H22A H 0.912165 0.531005 0.554031 0.161 Uiso 0.742(5) 1 calc R U P A 1
H22B H 0.871699 0.492247 0.646375 0.161 Uiso 0.742(5) 1 calc R U P A 1
H22C H 0.916461 0.534771 0.553444 0.161 Uiso 0.258(5) 1 calc R U P A 2
H22D H 0.873809 0.486363 0.639657 0.161 Uiso 0.258(5) 1 calc R U P A 2
C26 C 0.6676(3) 0.9085(3) 0.6156(2) 0.0435(7) Uani 1 1 d D . . . .
H26A H 0.672875 0.974272 0.614691 0.052 Uiso 0.742(5) 1 calc R U P A 1
H26B H 0.648526 0.912216 0.556221 0.052 Uiso 0.742(5) 1 calc R U P A 1
H26C H 0.707466 0.934203 0.642789 0.052 Uiso 0.258(5) 1 calc R U P A 2
H26D H 0.631459 0.963914 0.562067 0.052 Uiso 0.258(5) 1 calc R U P A 2
C27 C 0.5687(2) 0.9235(2) 0.75459(18) 0.0307(5) Uani 1 1 d . . . . .
H27 H 0.607127 0.945246 0.783781 0.037 Uiso 1 1 calc R U . . .
C28 C 0.4849(2) 0.9046(2) 0.78428(16) 0.0258(5) Uani 1 1 d . . . . .
C29 C 0.4262(2) 0.9059(3) 0.86620(18) 0.0354(6) Uani 1 1 d . . . . .
H29A H 0.476973 0.855969 0.915576 0.043 Uiso 1 1 calc R U . . .
H29B H 0.389267 0.979914 0.876758 0.043 Uiso 1 1 calc R U . . .
C30 C 0.28198(19) 0.87406(19) 0.91927(15) 0.0232(4) Uani 1 1 d . . . . .
H30 H 0.287116 0.902140 0.965579 0.028 Uiso 1 1 calc R U . . .
C31 C 0.20270(18) 0.83908(19) 0.92481(14) 0.0221(4) Uani 1 1 d . . . . .
C32 C 0.13242(19) 0.8516(2) 0.99806(15) 0.0251(5) Uani 1 1 d . . . . .
C33 C 0.1283(2) 0.9090(2) 1.05975(16) 0.0305(5) Uani 1 1 d . . . . .
H33 H 0.175818 0.938145 1.055907 0.037 Uiso 1 1 calc R U . . .
C34 C 0.0561(2) 0.9232(3) 1.12543(17) 0.0363(6) Uani 1 1 d . . . . .
H34 H 0.054160 0.963066 1.165361 0.044 Uiso 1 1 calc R U . . .
C35 C -0.0140(2) 0.8800(3) 1.13436(18) 0.0407(7) Uani 1 1 d . . . . .
H35 H -0.063225 0.890515 1.179819 0.049 Uiso 1 1 calc R U . . .
C36 C -0.0108(2) 0.8226(3) 1.07679(18) 0.0383(6) Uani 1 1 d . . . . .
H36 H -0.057385 0.791981 1.083230 0.046 Uiso 1 1 calc R U . . .
C37 C 0.0608(2) 0.8079(2) 1.00773(16) 0.0293(5) Uani 1 1 d . . . . .
C38 C 0.0599(2) 0.7529(2) 0.94524(17) 0.0310(5) Uani 1 1 d . . . . .
H38 H 0.013964 0.721502 0.952593 0.037 Uiso 1 1 calc R U . . .
C39 C 0.1230(2) 0.7440(2) 0.87540(17) 0.0277(5) Uani 1 1 d . . . . .
H39 H 0.119967 0.707090 0.834908 0.033 Uiso 1 1 calc R U . . .
C40 C 0.19443(18) 0.78967(19) 0.86195(14) 0.0220(4) Uani 1 1 d . . . . .
C41 C 0.4951(2) 0.3278(2) 0.80193(17) 0.0270(5) Uani 1 1 d . . . . .
C42 C 0.5336(2) 0.3257(2) 0.88073(18) 0.0325(6) Uani 1 1 d . . . . .
H42 H 0.597218 0.263200 0.907264 0.039 Uiso 1 1 calc R U . . .
C43 C 0.4819(3) 0.4119(2) 0.92161(19) 0.0393(7) Uani 1 1 d . . . . .
H43 H 0.509266 0.406649 0.975789 0.047 Uiso 1 1 calc R U . . .
C44 C 0.3910(3) 0.5051(2) 0.8832(2) 0.0417(7) Uani 1 1 d . . . . .
H44 H 0.356526 0.564654 0.910070 0.050 Uiso 1 1 calc R U . . .
C45 C 0.3505(3) 0.5107(2) 0.8053(2) 0.0403(7) Uani 1 1 d . . . . .
H45 H 0.287921 0.574281 0.778599 0.048 Uiso 1 1 calc R U . . .
C46 C 0.4015(2) 0.4233(2) 0.76593(19) 0.0335(6) Uani 1 1 d . . . . .
H46 H 0.371853 0.428442 0.712850 0.040 Uiso 1 1 calc R U . . .
C47 C 0.6339(2) 0.28009(19) 0.68358(16) 0.0249(5) Uani 1 1 d . . . . .
C48 C 0.7337(2) 0.2617(2) 0.71112(17) 0.0285(5) Uani 1 1 d . . . . .
H48 H 0.763430 0.214363 0.765863 0.034 Uiso 1 1 calc R U . . .
C49 C 0.7911(2) 0.3094(2) 0.66223(19) 0.0348(6) Uani 1 1 d . . . . .
H49 H 0.858829 0.293529 0.683353 0.042 Uiso 1 1 calc R U . . .
C50 C 0.7491(2) 0.3805(2) 0.5820(2) 0.0388(6) Uani 1 1 d . . . . .
H50 H 0.787600 0.413515 0.548062 0.047 Uiso 1 1 calc R U . . .
C51 C 0.6503(3) 0.4020(2) 0.55294(18) 0.0374(6) Uani 1 1 d . . . . .
H51 H 0.620435 0.450642 0.498686 0.045 Uiso 1 1 calc R U . . .
C52 C 0.5944(2) 0.3527(2) 0.60267(17) 0.0309(5) Uani 1 1 d . . . . .
H52 H 0.526822 0.368941 0.581020 0.037 Uiso 1 1 calc R U . . .
C53 C 0.4802(2) 0.2151(2) 0.69521(16) 0.0265(5) Uani 1 1 d . . . . .
C54 C 0.5029(2) 0.1865(2) 0.61546(18) 0.0327(6) Uani 1 1 d . . . . .
H54 H 0.565281 0.184189 0.587272 0.039 Uiso 1 1 calc R U . . .
C55 C 0.4381(3) 0.1613(3) 0.5753(2) 0.0429(7) Uani 1 1 d . . . . .
H55 H 0.455367 0.144687 0.520080 0.051 Uiso 1 1 calc R U . . .
C56 C 0.3491(3) 0.1605(3) 0.6157(2) 0.0464(8) Uani 1 1 d . . . . .
H56 H 0.305699 0.141581 0.589415 0.056 Uiso 1 1 calc R U . . .
C57 C 0.3237(3) 0.1877(3) 0.6951(2) 0.0448(7) Uani 1 1 d . . . . .
H57 H 0.262297 0.187696 0.723523 0.054 Uiso 1 1 calc R U . . .
C58 C 0.3875(2) 0.2151(2) 0.7332(2) 0.0352(6) Uani 1 1 d . . . . .
H58 H 0.367759 0.234619 0.787306 0.042 Uiso 1 1 calc R U . . .
C59 C 0.6354(2) 0.11343(19) 0.81073(15) 0.0242(5) Uani 1 1 d . . . . .
C60 C 0.7338(2) 0.0369(2) 0.78477(17) 0.0268(5) Uani 1 1 d . . . . .
H60 H 0.760496 0.057837 0.730900 0.032 Uiso 1 1 calc R U . . .
C61 C 0.7941(2) -0.0681(2) 0.83455(19) 0.0334(6) Uani 1 1 d . . . . .
H61 H 0.860802 -0.116622 0.814852 0.040 Uiso 1 1 calc R U . . .
C62 C 0.7566(3) -0.1018(2) 0.91277(19) 0.0374(6) Uani 1 1 d . . . . .
H62 H 0.797513 -0.172916 0.947483 0.045 Uiso 1 1 calc R U . . .
C63 C 0.6578(3) -0.0297(2) 0.93962(17) 0.0359(6) Uani 1 1 d . . . . .
H63 H 0.630293 -0.052422 0.992331 0.043 Uiso 1 1 calc R U . . .
C64 C 0.5992(2) 0.0754(2) 0.88985(16) 0.0301(5) Uani 1 1 d . . . . .
H64 H 0.532396 0.123145 0.909925 0.036 Uiso 1 1 calc R U . . .
B1 B 0.5617(2) 0.2338(2) 0.74748(18) 0.0240(5) Uani 1 1 d . . . . .
C23A C 0.9092(10) 0.6122(10) 0.6433(13) 0.075(2) Uani 0.742(5) 1 d D . P A 1
H23A H 0.957491 0.637997 0.610561 0.090 Uiso 0.742(5) 1 calc R U P A 1
H23B H 0.927509 0.593861 0.705713 0.090 Uiso 0.742(5) 1 calc R U P A 1
C24A C 0.7879(4) 0.7046(4) 0.6240(3) 0.0525(11) Uani 0.742(5) 1 d D . P A 1
H24A H 0.767955 0.720402 0.562187 0.063 Uiso 0.742(5) 1 calc R U P A 1
H24B H 0.739558 0.681077 0.659504 0.063 Uiso 0.742(5) 1 calc R U P A 1
C25A C 0.7776(4) 0.8054(4) 0.6462(3) 0.0454(10) Uani 0.742(5) 1 d D . P A 1
H25A H 0.836066 0.819245 0.618917 0.054 Uiso 0.742(5) 1 calc R U P A 1
H25B H 0.786835 0.791646 0.709599 0.054 Uiso 0.742(5) 1 calc R U P A 1
C23B C 0.890(4) 0.619(3) 0.650(4) 0.075(2) Uani 0.258(5) 1 d D . P A 2
H23C H 0.958553 0.620012 0.637649 0.090 Uiso 0.258(5) 1 calc R U P A 2
H23D H 0.897844 0.583100 0.712158 0.090 Uiso 0.258(5) 1 calc R U P A 2
C24B C 0.8260(12) 0.7388(11) 0.6645(9) 0.0525(11) Uani 0.258(5) 1 d D . P A 2
H24C H 0.788335 0.739370 0.719691 0.063 Uiso 0.258(5) 1 calc R U P A 2
H24D H 0.876242 0.766976 0.666825 0.063 Uiso 0.258(5) 1 calc R U P A 2
C25B C 0.7469(9) 0.8074(10) 0.5904(8) 0.0454(10) Uani 0.258(5) 1 d D . P A 2
H25C H 0.783735 0.824097 0.538108 0.054 Uiso 0.258(5) 1 calc R U P A 2
H25D H 0.710627 0.768737 0.577620 0.054 Uiso 0.258(5) 1 calc R U P A 2

loop_
_atom_site_aniso_label
_atom_site_aniso_U_11
_atom_site_aniso_U_22
_atom_site_aniso_U_33
_atom_site_aniso_U_23
_atom_site_aniso_U_13
_atom_site_aniso_U_12
Fe1 0.02013(16) 0.02173(16) 0.01820(15) -0.00653(12) 0.00064(11) -0.01036(13)
O1 0.0265(9) 0.0250(8) 0.0231(8) -0.0064(6) -0.0008(6) -0.0103(7)
O2 0.0264(9) 0.0304(9) 0.0227(8) -0.0103(7) 0.0036(6) -0.0165(7)
N1 0.0322(12) 0.0246(11) 0.0345(12) -0.0032(9) 0.0018(9) -0.0089(9)
N2 0.0302(11) 0.0243(10) 0.0267(10) -0.0038(8) -0.0020(8) -0.0113(9)
N3 0.0258(10) 0.0249(10) 0.0226(9) -0.0072(8) 0.0008(7) -0.0128(8)
N4 0.0230(10) 0.0254(10) 0.0234(9) -0.0088(8) 0.0028(7) -0.0129(8)
N5 0.0292(11) 0.0330(12) 0.0360(12) -0.0132(9) 0.0083(9) -0.0202(10)
N6 0.0298(11) 0.0315(11) 0.0288(10) -0.0112(9) 0.0069(8) -0.0188(9)
N7 0.0240(10) 0.0230(10) 0.0223(9) -0.0081(7) 0.0028(7) -0.0117(8)
N8 0.0189(9) 0.0229(9) 0.0194(9) -0.0055(7) -0.0012(7) -0.0099(8)
C1 0.260(11) 0.186(8) 0.132(6) -0.081(6) 0.093(7) -0.188(9)
C2 0.090(4) 0.112(5) 0.088(4) 0.012(4) -0.004(3) -0.044(4)
C3 0.072(3) 0.067(3) 0.128(5) -0.014(3) 0.025(3) -0.045(3)
C4 0.054(2) 0.077(3) 0.092(3) -0.001(3) 0.006(2) -0.040(2)
C5 0.0300(16) 0.067(2) 0.050(2) 0.0032(17) -0.0028(14) -0.0099(16)
C6 0.0404(17) 0.0329(16) 0.0455(17) 0.0041(13) -0.0071(13) -0.0047(13)
C7 0.0360(14) 0.0246(12) 0.0377(14) -0.0117(11) 0.0075(11) -0.0112(11)
C8 0.0333(13) 0.0254(12) 0.0266(12) -0.0110(9) 0.0053(10) -0.0142(11)
C9 0.0416(15) 0.0325(14) 0.0295(13) -0.0171(11) 0.0019(11) -0.0130(12)
C10 0.0273(12) 0.0389(14) 0.0199(11) -0.0101(10) 0.0030(9) -0.0198(11)
C11 0.0226(11) 0.0387(14) 0.0194(10) -0.0033(9) 0.0008(8) -0.0173(11)
C12 0.0246(12) 0.0530(17) 0.0206(11) 0.0005(11) 0.0012(9) -0.0232(12)
C13 0.0331(14) 0.073(2) 0.0202(12) -0.0058(12) 0.0011(10) -0.0327(15)
C14 0.0421(18) 0.100(3) 0.0203(13) -0.0022(15) -0.0015(11) -0.046(2)
C15 0.0401(18) 0.098(3) 0.0263(14) 0.0148(16) -0.0105(12) -0.043(2)
C16 0.0294(15) 0.068(2) 0.0363(16) 0.0188(15) -0.0078(12) -0.0237(15)
C17 0.0251(13) 0.0542(18) 0.0274(13) 0.0079(12) -0.0020(10) -0.0197(13)
C18 0.0261(13) 0.0406(16) 0.0368(15) 0.0044(12) 0.0015(11) -0.0096(12)
C19 0.0262(13) 0.0330(14) 0.0329(13) -0.0029(11) 0.0035(10) -0.0103(11)
C20 0.0204(11) 0.0316(13) 0.0233(11) -0.0019(9) 0.0011(8) -0.0142(10)
C21 0.165(9) 0.093(6) 0.255(12) -0.063(7) -0.027(8) 0.034(6)
C22 0.174(8) 0.100(5) 0.126(6) -0.022(5) -0.017(6) -0.062(6)
C26 0.0440(17) 0.0465(18) 0.0535(18) -0.0182(14) 0.0220(14) -0.0323(15)
C27 0.0315(13) 0.0339(14) 0.0355(13) -0.0137(11) 0.0023(10) -0.0200(11)
C28 0.0279(12) 0.0269(12) 0.0272(12) -0.0111(9) 0.0015(9) -0.0147(10)
C29 0.0401(15) 0.0569(18) 0.0292(13) -0.0218(12) 0.0069(11) -0.0342(14)
C30 0.0234(11) 0.0243(11) 0.0202(10) -0.0071(8) -0.0013(8) -0.0090(9)
C31 0.0200(10) 0.0231(11) 0.0183(10) -0.0047(8) -0.0003(8) -0.0067(9)
C32 0.0207(11) 0.0270(12) 0.0201(10) -0.0025(9) -0.0012(8) -0.0067(9)
C33 0.0233(12) 0.0371(14) 0.0231(11) -0.0087(10) 0.0006(9) -0.0078(11)
C34 0.0291(13) 0.0442(16) 0.0234(12) -0.0104(11) 0.0009(10) -0.0072(12)
C35 0.0319(14) 0.0482(17) 0.0264(13) -0.0030(12) 0.0065(11) -0.0107(13)
C36 0.0323(14) 0.0464(17) 0.0301(13) -0.0008(12) 0.0059(11) -0.0188(13)
C37 0.0253(12) 0.0313(13) 0.0251(12) -0.0006(10) 0.0009(9) -0.0116(11)
C38 0.0274(13) 0.0325(13) 0.0329(13) -0.0017(10) 0.0009(10) -0.0169(11)
C39 0.0265(12) 0.0281(12) 0.0301(12) -0.0062(10) -0.0008(9) -0.0144(10)
C40 0.0202(10) 0.0224(11) 0.0203(10) -0.0036(8) -0.0007(8) -0.0083(9)
C41 0.0284(12) 0.0234(12) 0.0307(12) -0.0082(9) 0.0046(10) -0.0132(10)
C42 0.0413(15) 0.0245(12) 0.0329(13) -0.0086(10) 0.0034(11) -0.0163(12)
C43 0.0568(19) 0.0368(15) 0.0322(14) -0.0148(12) 0.0113(13) -0.0270(15)
C44 0.0565(19) 0.0280(14) 0.0453(16) -0.0178(12) 0.0226(14) -0.0229(14)
C45 0.0378(16) 0.0249(13) 0.0511(18) -0.0105(12) 0.0119(13) -0.0105(12)
C46 0.0318(14) 0.0266(13) 0.0380(14) -0.0085(11) 0.0031(11) -0.0108(11)
C47 0.0249(12) 0.0213(11) 0.0257(11) -0.0063(9) 0.0014(9) -0.0087(9)
C48 0.0267(12) 0.0255(12) 0.0295(12) -0.0042(9) -0.0019(9) -0.0102(10)
C49 0.0255(13) 0.0332(14) 0.0447(16) -0.0104(12) 0.0050(11) -0.0133(11)
C50 0.0384(16) 0.0367(15) 0.0417(16) -0.0090(12) 0.0128(12) -0.0203(13)
C51 0.0445(16) 0.0319(14) 0.0300(13) 0.0012(11) 0.0016(11) -0.0177(13)
C52 0.0310(13) 0.0279(13) 0.0309(13) -0.0025(10) -0.0031(10) -0.0132(11)
C53 0.0255(12) 0.0217(11) 0.0303(12) -0.0046(9) -0.0029(9) -0.0098(10)
C54 0.0358(14) 0.0331(14) 0.0325(13) -0.0081(11) -0.0019(11) -0.0185(12)
C55 0.057(2) 0.0467(18) 0.0341(15) -0.0092(13) -0.0068(13) -0.0309(16)
C56 0.0503(19) 0.0502(19) 0.0506(18) -0.0072(15) -0.0139(15) -0.0326(16)
C57 0.0365(16) 0.0491(19) 0.0539(19) -0.0067(15) -0.0024(13) -0.0263(15)
C58 0.0297(14) 0.0362(15) 0.0398(15) -0.0089(12) 0.0007(11) -0.0157(12)
C59 0.0279(12) 0.0217(11) 0.0246(11) -0.0067(9) -0.0017(9) -0.0121(10)
C60 0.0260(12) 0.0236(12) 0.0305(12) -0.0058(9) -0.0011(9) -0.0116(10)
C61 0.0288(13) 0.0244(12) 0.0436(15) -0.0067(11) -0.0057(11) -0.0097(11)
C62 0.0456(17) 0.0257(13) 0.0382(15) 0.0010(11) -0.0143(12) -0.0163(12)
C63 0.0552(18) 0.0335(14) 0.0242(12) -0.0025(10) -0.0028(11) -0.0266(14)
C64 0.0381(14) 0.0290(13) 0.0269(12) -0.0103(10) 0.0047(10) -0.0178(11)
B1 0.0230(12) 0.0223(12) 0.0252(12) -0.0075(10) 0.0003(10) -0.0088(10)
C23A 0.059(6) 0.066(3) 0.067(4) -0.017(2) 0.022(4) -0.007(3)
C24A 0.054(3) 0.046(2) 0.046(2) -0.0126(19) 0.005(2) -0.015(2)
C25A 0.037(2) 0.053(3) 0.050(2) -0.014(2) 0.0174(19) -0.026(2)
C23B 0.059(6) 0.066(3) 0.067(4) -0.017(2) 0.022(4) -0.007(3)
C24B 0.054(3) 0.046(2) 0.046(2) -0.0126(19) 0.005(2) -0.015(2)
C25B 0.037(2) 0.053(3) 0.050(2) -0.014(2) 0.0174(19) -0.026(2)

loop_
_atom_type_symbol
_atom_type_description
_atom_type_scat_dispersion_real
_atom_type_scat_dispersion_imag
_atom_type_scat_source
C C 0.0033 0.0016 'International Tables Vol C Tables 4.2.6.8 and 6.1.1.4'
H H 0.0000 0.0000 'International Tables Vol C Tables 4.2.6.8 and 6.1.1.4'
B B 0.0013 0.0007 'International Tables Vol C Tables 4.2.6.8 and 6.1.1.4'
Fe Fe 0.3463 0.8444 'International Tables Vol C Tables 4.2.6.8 and 6.1.1.4'
N N 0.0061 0.0033 'International Tables Vol C Tables 4.2.6.8 and 6.1.1.4'
O O 0.0106 0.0060 'International Tables Vol C Tables 4.2.6.8 and 6.1.1.4'

loop_
_geom_angle_atom_site_label_1
_geom_angle_atom_site_label_2
_geom_angle_atom_site_label_3
_geom_angle
_geom_angle_site_symmetry_1
_geom_angle_site_symmetry_3
_geom_angle_publ_flag
O1 Fe1 O2 94.95(8) . . ?
O1 Fe1 N3 172.32(8) . . ?
O1 Fe1 N4 93.44(8) . . ?
O1 Fe1 N7 90.28(8) . . ?
O1 Fe1 N8 87.06(8) . . ?
O2 Fe1 N3 91.04(8) . . ?
O2 Fe1 N4 88.45(8) . . ?
O2 Fe1 N7 172.51(8) . . ?
O2 Fe1 N8 92.54(8) . . ?
N3 Fe1 N7 84.23(9) . . ?
N4 Fe1 N3 81.90(8) . . ?
N4 Fe1 N7 96.61(8) . . ?
N8 Fe1 N3 97.49(8) . . ?
N8 Fe1 N4 178.86(8) . . ?
N8 Fe1 N7 82.36(8) . . ?
C20 O1 Fe1 127.21(16) . . ?
C40 O2 Fe1 127.68(15) . . ?
N2 N1 C6 119.2(2) . . ?
N2 N1 C7 112.4(2) . . ?
C7 N1 C6 128.2(3) . . ?
N3 N2 N1 104.8(2) . . ?
N2 N3 Fe1 131.71(16) . . ?
N2 N3 C8 111.4(2) . . ?
C8 N3 Fe1 116.46(17) . . ?
C9 N4 Fe1 117.12(16) . . ?
C10 N4 Fe1 125.65(18) . . ?
C10 N4 C9 117.2(2) . . ?
N6 N5 C26 120.7(2) . . ?
N6 N5 C27 112.6(2) . . ?
C27 N5 C26 126.7(2) . . ?
N7 N6 N5 104.8(2) . . ?
N6 N7 Fe1 132.69(16) . . ?
N6 N7 C28 111.0(2) . . ?
C28 N7 Fe1 115.96(16) . . ?
C29 N8 Fe1 116.85(15) . . ?
C30 N8 Fe1 126.11(17) . . ?
C30 N8 C29 116.9(2) . . ?
H1A C1 H1B 109.5 . . ?
H1A C1 H1C 109.5 . . ?
H1B C1 H1C 109.5 . . ?
C2 C1 H1A 109.5 . . ?
C2 C1 H1B 109.5 . . ?
C2 C1 H1C 109.5 . . ?
C1 C2 H2A 108.0 . . ?
C1 C2 H2B 108.0 . . ?
H2A C2 H2B 107.3 . . ?
C3 C2 C1 117.0(6) . . ?
C3 C2 H2A 108.0 . . ?
C3 C2 H2B 108.0 . . ?
C2 C3 H3A 108.7 . . ?
C2 C3 H3B 108.7 . . ?
C2 C3 C4 114.2(5) . . ?
H3A C3 H3B 107.6 . . ?
C4 C3 H3A 108.7 . . ?
C4 C3 H3B 108.7 . . ?
C3 C4 H4A 107.6 . . ?
C3 C4 H4B 107.6 . . ?
C3 C4 C5 118.9(4) . . ?
H4A C4 H4B 107.0 . . ?
C5 C4 H4A 107.6 . . ?
C5 C4 H4B 107.6 . . ?
C4 C5 H5A 108.4 . . ?
C4 C5 H5B 108.4 . . ?
C4 C5 C6 115.4(3) . . ?
H5A C5 H5B 107.5 . . ?
C6 C5 H5A 108.4 . . ?
C6 C5 H5B 108.4 . . ?
N1 C6 C5 111.3(3) . . ?
N1 C6 H6A 109.4 . . ?
N1 C6 H6B 109.4 . . ?
C5 C6 H6A 109.4 . . ?
C5 C6 H6B 109.4 . . ?
H6A C6 H6B 108.0 . . ?
N1 C7 H7 127.6 . . ?
N1 C7 C8 104.8(2) . . ?
C8 C7 H7 127.6 . . ?
N3 C8 C7 106.7(2) . . ?
N3 C8 C9 117.0(2) . . ?
C7 C8 C9 136.3(2) . . ?
N4 C9 C8 107.3(2) . . ?
N4 C9 H9A 110.3 . . ?
N4 C9 H9B 110.3 . . ?
C8 C9 H9A 110.3 . . ?
C8 C9 H9B 110.3 . . ?
H9A C9 H9B 108.5 . . ?
N4 C10 H10 117.0 . . ?
N4 C10 C11 125.9(2) . . ?
C11 C10 H10 117.0 . . ?
C10 C11 C12 119.3(2) . . ?
C20 C11 C10 121.0(2) . . ?
C20 C11 C12 119.7(2) . . ?
C13 C12 C11 123.7(3) . . ?
C13 C12 C17 117.6(3) . . ?
C17 C12 C11 118.7(3) . . ?
C12 C13 H13 119.5 . . ?
C14 C13 C12 121.1(3) . . ?
C14 C13 H13 119.5 . . ?
C13 C14 H14 119.5 . . ?
C13 C14 C15 121.0(3) . . ?
C15 C14 H14 119.5 . . ?
C14 C15 H15 120.2 . . ?
C16 C15 C14 119.6(3) . . ?
C16 C15 H15 120.2 . . ?
C15 C16 H16 119.5 . . ?
C15 C16 C17 121.1(4) . . ?
C17 C16 H16 119.5 . . ?
C12 C17 C16 119.6(3) . . ?
C18 C17 C12 119.6(2) . . ?
C18 C17 C16 120.8(3) . . ?
C17 C18 H18 119.2 . . ?
C19 C18 C17 121.7(3) . . ?
C19 C18 H18 119.2 . . ?
C18 C19 H19 119.5 . . ?
C18 C19 C20 121.0(3) . . ?
C20 C19 H19 119.5 . . ?
O1 C20 C11 126.3(2) . . ?
O1 C20 C19 114.6(2) . . ?
C11 C20 C19 119.1(2) . . ?
H21A C21 H21B 109.5 . . ?
H21A C21 H21C 109.5 . . ?
H21B C21 H21C 109.5 . . ?
C22 C21 H21A 109.5 . . ?
C22 C21 H21B 109.5 . . ?
C22 C21 H21C 109.5 . . ?
C21 C22 H22A 110.2 . . ?
C21 C22 H22B 110.2 . . ?
C21 C22 H22C 108.6 . . ?
C21 C22 H22D 108.6 . . ?
H22A C22 H22B 108.5 . . ?
H22C C22 H22D 107.6 . . ?
C23A C22 C21 107.7(9) . . ?
C23A C22 H22A 110.2 . . ?
C23A C22 H22B 110.2 . . ?
C23B C22 C21 115(2) . . ?
C23B C22 H22C 108.6 . . ?
C23B C22 H22D 108.6 . . ?
N5 C26 H26A 109.7 . . ?
N5 C26 H26B 109.7 . . ?
N5 C26 H26C 107.8 . . ?
N5 C26 H26D 107.8 . . ?
N5 C26 C25A 109.7(3) . . ?
N5 C26 C25B 117.9(5) . . ?
H26A C26 H26B 108.2 . . ?
H26C C26 H26D 107.2 . . ?
C25A C26 H26A 109.7 . . ?
C25A C26 H26B 109.7 . . ?
C25B C26 H26C 107.8 . . ?
C25B C26 H26D 107.8 . . ?
N5 C27 H27 127.8 . . ?
N5 C27 C28 104.4(2) . . ?
C28 C27 H27 127.8 . . ?
N7 C28 C27 107.2(2) . . ?
N7 C28 C29 117.2(2) . . ?
C27 C28 C29 135.6(2) . . ?
N8 C29 C28 107.4(2) . . ?
N8 C29 H29A 110.2 . . ?
N8 C29 H29B 110.2 . . ?
C28 C29 H29A 110.2 . . ?
C28 C29 H29B 110.2 . . ?
H29A C29 H29B 108.5 . . ?
N8 C30 H30 117.1 . . ?
N8 C30 C31 125.7(2) . . ?
C31 C30 H30 117.1 . . ?
C30 C31 C32 119.4(2) . . ?
C40 C31 C30 120.9(2) . . ?
C40 C31 C32 119.7(2) . . ?
C33 C32 C31 123.5(2) . . ?
C33 C32 C37 117.2(2) . . ?
C37 C32 C31 119.3(2) . . ?
C32 C33 H33 119.5 . . ?
C34 C33 C32 121.0(3) . . ?
C34 C33 H33 119.5 . . ?
C33 C34 H34 119.3 . . ?
C33 C34 C35 121.4(3) . . ?
C35 C34 H34 119.3 . . ?
C34 C35 H35 120.4 . . ?
C36 C35 C34 119.1(3) . . ?
C36 C35 H35 120.4 . . ?
C35 C36 H36 119.4 . . ?
C35 C36 C37 121.2(3) . . ?
C37 C36 H36 119.4 . . ?
C32 C37 C38 118.9(2) . . ?
C36 C37 C32 120.1(3) . . ?
C36 C37 C38 121.0(3) . . ?
C37 C38 H38 119.0 . . ?
C39 C38 C37 121.9(2) . . ?
C39 C38 H38 119.0 . . ?
C38 C39 H39 119.5 . . ?
C38 C39 C40 120.9(2) . . ?
C40 C39 H39 119.5 . . ?
O2 C40 C31 125.6(2) . . ?
O2 C40 C39 115.3(2) . . ?
C31 C40 C39 119.1(2) . . ?
C42 C41 C46 115.6(2) . . ?
C42 C41 B1 123.1(2) . . ?
C46 C41 B1 120.8(2) . . ?
C41 C42 H42 118.8 . . ?
C43 C42 C41 122.4(3) . . ?
C43 C42 H42 118.8 . . ?
C42 C43 H43 120.0 . . ?
C44 C43 C42 120.0(3) . . ?
C44 C43 H43 120.0 . . ?
C43 C44 H44 120.3 . . ?
C43 C44 C45 119.4(3) . . ?
C45 C44 H44 120.3 . . ?
C44 C45 H45 119.9 . . ?
C44 C45 C46 120.1(3) . . ?
C46 C45 H45 119.9 . . ?
C41 C46 H46 118.8 . . ?
C45 C46 C41 122.4(3) . . ?
C45 C46 H46 118.8 . . ?
C48 C47 C52 114.9(2) . . ?
C48 C47 B1 121.9(2) . . ?
C52 C47 B1 122.7(2) . . ?
C47 C48 H48 118.4 . . ?
C49 C48 C47 123.3(2) . . ?
C49 C48 H48 118.4 . . ?
C48 C49 H49 120.1 . . ?
C48 C49 C50 119.9(3) . . ?
C50 C49 H49 120.1 . . ?
C49 C50 H50 120.6 . . ?
C51 C50 C49 118.8(3) . . ?
C51 C50 H50 120.6 . . ?
C50 C51 H51 119.8 . . ?
C50 C51 C52 120.5(3) . . ?
C52 C51 H51 119.8 . . ?
C47 C52 H52 118.6 . . ?
C51 C52 C47 122.8(3) . . ?
C51 C52 H52 118.6 . . ?
C54 C53 C58 115.0(2) . . ?
C54 C53 B1 123.3(2) . . ?
C58 C53 B1 121.3(2) . . ?
C53 C54 H54 118.5 . . ?
C55 C54 C53 122.9(3) . . ?
C55 C54 H54 118.5 . . ?
C54 C55 H55 120.0 . . ?
C56 C55 C54 120.0(3) . . ?
C56 C55 H55 120.0 . . ?
C55 C56 H56 120.4 . . ?
C55 C56 C57 119.1(3) . . ?
C57 C56 H56 120.4 . . ?
C56 C57 H57 119.9 . . ?
C56 C57 C58 120.2(3) . . ?
C58 C57 H57 119.9 . . ?
C53 C58 H58 118.6 . . ?
C57 C58 C53 122.7(3) . . ?
C57 C58 H58 118.6 . . ?
C60 C59 C64 115.2(2) . . ?
C60 C59 B1 121.8(2) . . ?
C64 C59 B1 122.6(2) . . ?
C59 C60 H60 118.5 . . ?
C61 C60 C59 123.0(2) . . ?
C61 C60 H60 118.5 . . ?
C60 C61 H61 120.0 . . ?
C62 C61 C60 120.0(3) . . ?
C62 C61 H61 120.0 . . ?
C61 C62 H62 120.5 . . ?
C61 C62 C63 118.9(3) . . ?
C63 C62 H62 120.5 . . ?
C62 C63 H63 119.7 . . ?
C64 C63 C62 120.5(3) . . ?
C64 C63 H63 119.7 . . ?
C59 C64 H64 118.8 . . ?
C63 C64 C59 122.4(3) . . ?
C63 C64 H64 118.8 . . ?
C41 B1 C47 103.1(2) . . ?
C41 B1 C53 111.5(2) . . ?
C41 B1 C59 112.6(2) . . ?
C47 B1 C53 113.7(2) . . ?
C47 B1 C59 112.9(2) . . ?
C59 B1 C53 103.41(19) . . ?
C22 C23A H23A 109.8 . . ?
C22 C23A H23B 109.8 . . ?
C22 C23A C24A 109.3(10) . . ?
H23A C23A H23B 108.3 . . ?
C24A C23A H23A 109.8 . . ?
C24A C23A H23B 109.8 . . ?
C23A C24A H24A 110.2 . . ?
C23A C24A H24B 110.2 . . ?
H24A C24A H24B 108.5 . . ?
C25A C24A C23A 107.7(5) . . ?
C25A C24A H24A 110.2 . . ?
C25A C24A H24B 110.2 . . ?
C26 C25A H25A 109.0 . . ?
C26 C25A H25B 109.0 . . ?
C24A C25A C26 113.1(4) . . ?
C24A C25A H25A 109.0 . . ?
C24A C25A H25B 109.0 . . ?
H25A C25A H25B 107.8 . . ?
C22 C23B H23C 95.2 . . ?
C22 C23B H23D 95.2 . . ?
C22 C23B C24B 163(4) . . ?
H23C C23B H23D 103.2 . . ?
C24B C23B H23C 95.2 . . ?
C24B C23B H23D 95.2 . . ?
C23B C24B H24C 110.2 . . ?
C23B C24B H24D 110.2 . . ?
H24C C24B H24D 108.5 . . ?
C25B C24B C23B 107(3) . . ?
C25B C24B H24C 110.2 . . ?
C25B C24B H24D 110.2 . . ?
C26 C25B C24B 107.4(10) . . ?
C26 C25B H25C 110.2 . . ?
C26 C25B H25D 110.2 . . ?
C24B C25B H25C 110.2 . . ?
C24B C25B H25D 110.2 . . ?
H25C C25B H25D 108.5 . . ?

loop_
_geom_bond_atom_site_label_1
_geom_bond_atom_site_label_2
_geom_bond_distance
_geom_bond_site_symmetry_2
_geom_bond_publ_flag
Fe1 O1 1.8707(18) . ?
Fe1 O2 1.8767(17) . ?
Fe1 N3 1.949(2) . ?
Fe1 N4 1.940(2) . ?
Fe1 N7 1.951(2) . ?
Fe1 N8 1.9393(19) . ?
O1 C20 1.308(3) . ?
O2 C40 1.314(3) . ?
N1 N2 1.333(3) . ?
N1 C6 1.476(4) . ?
N1 C7 1.351(4) . ?
N2 N3 1.322(3) . ?
N3 C8 1.354(3) . ?
N4 C9 1.482(3) . ?
N4 C10 1.295(3) . ?
N5 N6 1.340(3) . ?
N5 C26 1.468(3) . ?
N5 C27 1.349(3) . ?
N6 N7 1.321(3) . ?
N7 C28 1.356(3) . ?
N8 C29 1.482(3) . ?
N8 C30 1.290(3) . ?
C1 H1A 0.9800 . ?
C1 H1B 0.9800 . ?
C1 H1C 0.9800 . ?
C1 C2 1.502(8) . ?
C2 H2A 0.9900 . ?
C2 H2B 0.9900 . ?
C2 C3 1.490(7) . ?
C3 H3A 0.9900 . ?
C3 H3B 0.9900 . ?
C3 C4 1.499(7) . ?
C4 H4A 0.9900 . ?
C4 H4B 0.9900 . ?
C4 C5 1.502(6) . ?
C5 H5A 0.9900 . ?
C5 H5B 0.9900 . ?
C5 C6 1.538(5) . ?
C6 H6A 0.9900 . ?
C6 H6B 0.9900 . ?
C7 H7 0.9500 . ?
C7 C8 1.370(4) . ?
C8 C9 1.482(4) . ?
C9 H9A 0.9900 . ?
C9 H9B 0.9900 . ?
C10 H10 0.9500 . ?
C10 C11 1.432(4) . ?
C11 C12 1.459(3) . ?
C11 C20 1.411(4) . ?
C12 C13 1.415(4) . ?
C12 C17 1.424(4) . ?
C13 H13 0.9500 . ?
C13 C14 1.386(4) . ?
C14 H14 0.9500 . ?
C14 C15 1.398(6) . ?
C15 H15 0.9500 . ?
C15 C16 1.364(6) . ?
C16 H16 0.9500 . ?
C16 C17 1.427(4) . ?
C17 C18 1.423(5) . ?
C18 H18 0.9500 . ?
C18 C19 1.353(4) . ?
C19 H19 0.9500 . ?
C19 C20 1.441(4) . ?
C21 H21A 0.9800 . ?
C21 H21B 0.9800 . ?
C21 H21C 0.9800 . ?
C21 C22 1.589(10) . ?
C22 H22A 0.9900 . ?
C22 H22B 0.9900 . ?
C22 H22C 0.9900 . ?
C22 H22D 0.9900 . ?
C22 C23A 1.478(11) . ?
C22 C23B 1.555(17) . ?
C26 H26A 0.9900 . ?
C26 H26B 0.9900 . ?
C26 H26C 0.9900 . ?
C26 H26D 0.9900 . ?
C26 C25A 1.559(6) . ?
C26 C25B 1.477(11) . ?
C27 H27 0.9500 . ?
C27 C28 1.372(4) . ?
C28 C29 1.488(4) . ?
C29 H29A 0.9900 . ?
C29 H29B 0.9900 . ?
C30 H30 0.9500 . ?
C30 C31 1.437(3) . ?
C31 C32 1.457(3) . ?
C31 C40 1.410(3) . ?
C32 C33 1.416(4) . ?
C32 C37 1.424(4) . ?
C33 H33 0.9500 . ?
C33 C34 1.381(4) . ?
C34 H34 0.9500 . ?
C34 C35 1.398(5) . ?
C35 H35 0.9500 . ?
C35 C36 1.367(5) . ?
C36 H36 0.9500 . ?
C36 C37 1.416(4) . ?
C37 C38 1.425(4) . ?
C38 H38 0.9500 . ?
C38 C39 1.360(4) . ?
C39 H39 0.9500 . ?
C39 C40 1.439(3) . ?
C41 C42 1.403(4) . ?
C41 C46 1.406(4) . ?
C41 B1 1.639(4) . ?
C42 H42 0.9500 . ?
C42 C43 1.397(4) . ?
C43 H43 0.9500 . ?
C43 C44 1.383(5) . ?
C44 H44 0.9500 . ?
C44 C45 1.384(5) . ?
C45 H45 0.9500 . ?
C45 C46 1.393(4) . ?
C46 H46 0.9500 . ?
C47 C48 1.405(4) . ?
C47 C52 1.407(3) . ?
C47 B1 1.644(4) . ?
C48 H48 0.9500 . ?
C48 C49 1.390(4) . ?
C49 H49 0.9500 . ?
C49 C50 1.396(4) . ?
C50 H50 0.9500 . ?
C50 C51 1.383(4) . ?
C51 H51 0.9500 . ?
C51 C52 1.394(4) . ?
C52 H52 0.9500 . ?
C53 C54 1.396(4) . ?
C53 C58 1.405(4) . ?
C53 B1 1.647(4) . ?
C54 H54 0.9500 . ?
C54 C55 1.396(4) . ?
C55 H55 0.9500 . ?
C55 C56 1.376(5) . ?
C56 H56 0.9500 . ?
C56 C57 1.384(5) . ?
C57 H57 0.9500 . ?
C57 C58 1.387(4) . ?
C58 H58 0.9500 . ?
C59 C60 1.407(3) . ?
C59 C64 1.409(3) . ?
C59 B1 1.646(4) . ?
C60 H60 0.9500 . ?
C60 C61 1.395(4) . ?
C61 H61 0.9500 . ?
C61 C62 1.386(4) . ?
C62 H62 0.9500 . ?
C62 C63 1.392(4) . ?
C63 H63 0.9500 . ?
C63 C64 1.392(4) . ?
C64 H64 0.9500 . ?
C23A H23A 0.9900 . ?
C23A H23B 0.9900 . ?
C23A C24A 1.587(13) . ?
C24A H24A 0.9900 . ?
C24A H24B 0.9900 . ?
C24A C25A 1.523(7) . ?
C25A H25A 0.9900 . ?
C25A H25B 0.9900 . ?
C23B H23C 0.9900 . ?
C23B H23D 0.9900 . ?
C23B C24B 1.584(17) . ?
C24B H24C 0.9900 . ?
C24B H24D 0.9900 . ?
C24B C25B 1.492(15) . ?
C25B H25C 0.9900 . ?
C25B H25D 0.9900 . ?

loop_
_geom_torsion_atom_site_label_1
_geom_torsion_atom_site_label_2
_geom_torsion_atom_site_label_3
_geom_torsion_atom_site_label_4
_geom_torsion
_geom_torsion_site_symmetry_1
_geom_torsion_site_symmetry_2
_geom_torsion_site_symmetry_3
_geom_torsion_site_symmetry_4
_geom_torsion_publ_flag
Fe1 O1 C20 C11 -2.6(4) . . . . ?
Fe1 O1 C20 C19 178.18(17) . . . . ?
Fe1 O2 C40 C31 -3.8(3) . . . . ?
Fe1 O2 C40 C39 177.59(16) . . . . ?
Fe1 N3 C8 C7 173.62(18) . . . . ?
Fe1 N3 C8 C9 -5.1(3) . . . . ?
Fe1 N4 C9 C8 -3.7(3) . . . . ?
Fe1 N4 C10 C11 3.7(4) . . . . ?
Fe1 N7 C28 C27 174.81(17) . . . . ?
Fe1 N7 C28 C29 -3.7(3) . . . . ?
Fe1 N8 C29 C28 1.5(3) . . . . ?
Fe1 N8 C30 C31 6.8(4) . . . . ?
O1 Fe1 O2 C40 -76.6(2) . . . . ?
O2 Fe1 O1 C20 -82.1(2) . . . . ?
N1 N2 N3 Fe1 -172.23(18) . . . . ?
N1 N2 N3 C8 -0.2(3) . . . . ?
N1 C7 C8 N3 -0.2(3) . . . . ?
N1 C7 C8 C9 178.2(3) . . . . ?
N2 N1 C6 C5 -89.1(3) . . . . ?
N2 N1 C7 C8 0.1(3) . . . . ?
N2 N3 C8 C7 0.2(3) . . . . ?
N2 N3 C8 C9 -178.5(2) . . . . ?
N3 Fe1 O2 C40 108.2(2) . . . . ?
N3 C8 C9 N4 5.5(3) . . . . ?
N4 Fe1 O1 C20 6.6(2) . . . . ?
N4 Fe1 O2 C40 -170.0(2) . . . . ?
N4 C10 C11 C12 -176.2(2) . . . . ?
N4 C10 C11 C20 2.9(4) . . . . ?
N5 N6 N7 Fe1 -173.49(18) . . . . ?
N5 N6 N7 C28 -0.5(3) . . . . ?
N5 C26 C25A C24A 76.9(4) . . . . ?
N5 C26 C25B C24B -77.5(11) . . . . ?
N5 C27 C28 N7 -0.3(3) . . . . ?
N5 C27 C28 C29 177.8(3) . . . . ?
N6 N5 C26 C25A -101.4(3) . . . . ?
N6 N5 C26 C25B -59.6(7) . . . . ?
N6 N5 C27 C28 0.0(3) . . . . ?
N6 N7 C28 C27 0.6(3) . . . . ?
N6 N7 C28 C29 -178.0(2) . . . . ?
N7 Fe1 O1 C20 103.3(2) . . . . ?
N7 C28 C29 N8 1.4(3) . . . . ?
N8 Fe1 O1 C20 -174.4(2) . . . . ?
N8 Fe1 O2 C40 10.6(2) . . . . ?
N8 C30 C31 C32 -177.8(2) . . . . ?
N8 C30 C31 C40 4.3(4) . . . . ?
C1 C2 C3 C4 174.2(5) . . . . ?
C2 C3 C4 C5 72.1(6) . . . . ?
C3 C4 C5 C6 65.5(5) . . . . ?
C4 C5 C6 N1 58.9(4) . . . . ?
C6 N1 N2 N3 175.2(2) . . . . ?
C6 N1 C7 C8 -174.5(3) . . . . ?
C7 N1 N2 N3 0.0(3) . . . . ?
C7 N1 C6 C5 85.1(4) . . . . ?
C7 C8 C9 N4 -172.7(3) . . . . ?
C9 N4 C10 C11 -178.4(2) . . . . ?
C10 N4 C9 C8 178.2(2) . . . . ?
C10 C11 C12 C13 3.3(4) . . . . ?
C10 C11 C12 C17 -178.6(2) . . . . ?
C10 C11 C20 O1 -3.6(4) . . . . ?
C10 C11 C20 C19 175.6(2) . . . . ?
C11 C12 C13 C14 176.9(3) . . . . ?
C11 C12 C17 C16 -177.2(2) . . . . ?
C11 C12 C17 C18 1.9(4) . . . . ?
C12 C11 C20 O1 175.5(2) . . . . ?
C12 C11 C20 C19 -5.4(4) . . . . ?
C12 C13 C14 C15 0.4(5) . . . . ?
C12 C17 C18 C19 -3.0(4) . . . . ?
C13 C12 C17 C16 1.0(4) . . . . ?
C13 C12 C17 C18 -180.0(3) . . . . ?
C13 C14 C15 C16 0.6(5) . . . . ?
C14 C15 C16 C17 -0.8(5) . . . . ?
C15 C16 C17 C12 0.0(4) . . . . ?
C15 C16 C17 C18 -179.1(3) . . . . ?
C16 C17 C18 C19 176.0(3) . . . . ?
C17 C12 C13 C14 -1.1(4) . . . . ?
C17 C18 C19 C20 -0.1(4) . . . . ?
C18 C19 C20 O1 -176.4(2) . . . . ?
C18 C19 C20 C11 4.3(4) . . . . ?
C20 C11 C12 C13 -175.7(2) . . . . ?
C20 C11 C12 C17 2.3(4) . . . . ?
C21 C22 C23A C24A -175.1(10) . . . . ?
C21 C22 C23B C24B 170(14) . . . . ?
C22 C23A C24A C25A -176.5(9) . . . . ?
C22 C23B C24B C25B -18(16) . . . . ?
C26 N5 N6 N7 177.8(2) . . . . ?
C26 N5 C27 C28 -177.3(3) . . . . ?
C27 N5 N6 N7 0.3(3) . . . . ?
C27 N5 C26 C25A 75.7(4) . . . . ?
C27 N5 C26 C25B 117.5(7) . . . . ?
C27 C28 C29 N8 -176.6(3) . . . . ?
C29 N8 C30 C31 -177.0(2) . . . . ?
C30 N8 C29 C28 -175.0(2) . . . . ?
C30 C31 C32 C33 8.1(4) . . . . ?
C30 C31 C32 C37 -174.2(2) . . . . ?
C30 C31 C40 O2 -6.1(4) . . . . ?
C30 C31 C40 C39 172.5(2) . . . . ?
C31 C32 C33 C34 176.6(2) . . . . ?
C31 C32 C37 C36 -177.8(2) . . . . ?
C31 C32 C37 C38 0.0(4) . . . . ?
C32 C31 C40 O2 176.0(2) . . . . ?
C32 C31 C40 C39 -5.4(3) . . . . ?
C32 C33 C34 C35 1.1(4) . . . . ?
C32 C37 C38 C39 -2.1(4) . . . . ?
C33 C32 C37 C36 0.1(4) . . . . ?
C33 C32 C37 C38 177.9(2) . . . . ?
C33 C34 C35 C36 0.1(4) . . . . ?
C34 C35 C36 C37 -1.2(4) . . . . ?
C35 C36 C37 C32 1.1(4) . . . . ?
C35 C36 C37 C38 -176.7(3) . . . . ?
C36 C37 C38 C39 175.7(3) . . . . ?
C37 C32 C33 C34 -1.1(4) . . . . ?
C37 C38 C39 C40 0.4(4) . . . . ?
C38 C39 C40 O2 -177.8(2) . . . . ?
C38 C39 C40 C31 3.4(4) . . . . ?
C40 C31 C32 C33 -174.0(2) . . . . ?
C40 C31 C32 C37 3.7(3) . . . . ?
C41 C42 C43 C44 -1.8(5) . . . . ?
C42 C41 C46 C45 0.6(4) . . . . ?
C42 C41 B1 C47 -90.3(3) . . . . ?
C42 C41 B1 C53 147.4(2) . . . . ?
C42 C41 B1 C59 31.7(3) . . . . ?
C42 C43 C44 C45 1.5(5) . . . . ?
C43 C44 C45 C46 -0.2(5) . . . . ?
C44 C45 C46 C41 -0.9(5) . . . . ?
C46 C41 C42 C43 0.8(4) . . . . ?
C46 C41 B1 C47 81.3(3) . . . . ?
C46 C41 B1 C53 -41.0(3) . . . . ?
C46 C41 B1 C59 -156.8(2) . . . . ?
C47 C48 C49 C50 0.9(4) . . . . ?
C48 C47 C52 C51 0.7(4) . . . . ?
C48 C47 B1 C41 84.9(3) . . . . ?
C48 C47 B1 C53 -154.3(2) . . . . ?
C48 C47 B1 C59 -36.9(3) . . . . ?
C48 C49 C50 C51 0.0(4) . . . . ?
C49 C50 C51 C52 -0.5(5) . . . . ?
C50 C51 C52 C47 0.1(5) . . . . ?
C52 C47 C48 C49 -1.2(4) . . . . ?
C52 C47 B1 C41 -86.1(3) . . . . ?
C52 C47 B1 C53 34.8(3) . . . . ?
C52 C47 B1 C59 152.2(2) . . . . ?
C53 C54 C55 C56 -2.1(5) . . . . ?
C54 C53 C58 C57 0.6(4) . . . . ?
C54 C53 B1 C41 146.9(2) . . . . ?
C54 C53 B1 C47 30.9(3) . . . . ?
C54 C53 B1 C59 -91.9(3) . . . . ?
C54 C55 C56 C57 1.7(5) . . . . ?
C55 C56 C57 C58 -0.2(5) . . . . ?
C56 C57 C58 C53 -1.0(5) . . . . ?
C58 C53 C54 C55 0.9(4) . . . . ?
C58 C53 B1 C41 -40.4(3) . . . . ?
C58 C53 B1 C47 -156.4(2) . . . . ?
C58 C53 B1 C59 80.8(3) . . . . ?
C59 C60 C61 C62 1.1(4) . . . . ?
C60 C59 C64 C63 1.3(4) . . . . ?
C60 C59 B1 C41 -147.5(2) . . . . ?
C60 C59 B1 C47 -31.2(3) . . . . ?
C60 C59 B1 C53 92.0(3) . . . . ?
C60 C61 C62 C63 0.9(4) . . . . ?
C61 C62 C63 C64 -1.7(4) . . . . ?
C62 C63 C64 C59 0.6(4) . . . . ?
C64 C59 C60 C61 -2.2(4) . . . . ?
C64 C59 B1 C41 39.8(3) . . . . ?
C64 C59 B1 C47 156.0(2) . . . . ?
C64 C59 B1 C53 -80.7(3) . . . . ?
B1 C41 C42 C43 172.7(3) . . . . ?
B1 C41 C46 C45 -171.6(3) . . . . ?
B1 C47 C48 C49 -172.8(2) . . . . ?
B1 C47 C52 C51 172.2(3) . . . . ?
B1 C53 C54 C55 174.1(3) . . . . ?
B1 C53 C58 C57 -172.7(3) . . . . ?
B1 C59 C60 C61 -175.4(2) . . . . ?
B1 C59 C64 C63 174.5(2) . . . . ?
C23A C24A C25A C26 170.1(8) . . . . ?
C23B C24B C25B C26 164(2) . . . . ?
